data_7215096
loop_
_publ_author_name
'Zhang, Huabin'
'Zhou, Liujiang'
'Wei, Jing'
'Li, Zhihua'
'Lin, Ping'
'Du, Shaowu'

_publ_section_title
;
 Highly luminescent and thermostable lanthanide-carboxylate framework
 materials with helical configurations
;
_journal_issue 39
_journal_name_full 'Journal of Materials Chemistry'
_journal_page_first 21210
_journal_paper_doi 10.1039/c2jm34088g
_journal_volume 22
_journal_year 2012
_chemical_formula_moiety 'C51 H31 N O29 Tb4, C3 H7 N O, 2(H O)'
_chemical_formula_sum 'C54 H40 N2 O32 Tb4'
_chemical_formula_weight 1864.56
_chemical_name_systematic
;
?
;
_space_group_IT_number 2
_symmetry_cell_setting triclinic
_symmetry_space_group_name_Hall '-P 1'
_symmetry_space_group_name_H-M 'P -1'
_atom_sites_solution_hydrogens geom
_atom_sites_solution_primary direct
_atom_sites_solution_secondary difmap
_audit_creation_method SHELXL-97
_cell_angle_alpha 86.494(9)
_cell_angle_beta 83.743(7)
_cell_angle_gamma 78.839(8)
_cell_formula_units_Z 2
_cell_length_a 10.850(4)
_cell_length_b 14.135(5)
_cell_length_c 20.084(7)
_cell_measurement_reflns_used 7843
_cell_measurement_temperature 293(2)
_cell_measurement_theta_max 27.4835
_cell_measurement_theta_min 3.0636
_cell_volume 3001.4(19)
_computing_structure_refinement 'SHELXL-97 (Sheldrick, 1997)'
_computing_structure_solution 'SHELXS-97 (Sheldrick, 1990)'
_diffrn_ambient_temperature 293(2)
_diffrn_detector_area_resol_mean 14.6306
_diffrn_measured_fraction_theta_full 0.955
_diffrn_measured_fraction_theta_max 0.955
_diffrn_measurement_device_type
;
Mercury70 (2x2 bin mode)
;
_diffrn_measurement_method CCD_Profile_fitting
_diffrn_radiation_monochromator graphite
_diffrn_radiation_source 'fine-focus sealed tube'
_diffrn_radiation_type MoK\a
_diffrn_radiation_wavelength 0.71073
_diffrn_reflns_av_R_equivalents 0.0390
_diffrn_reflns_av_sigmaI/netI 0.0584
_diffrn_reflns_limit_h_max 11
_diffrn_reflns_limit_h_min -12
_diffrn_reflns_limit_k_max 16
_diffrn_reflns_limit_k_min -15
_diffrn_reflns_limit_l_max 23
_diffrn_reflns_limit_l_min -23
_diffrn_reflns_number 19074
_diffrn_reflns_theta_full 25.00
_diffrn_reflns_theta_max 25.00
_diffrn_reflns_theta_min 2.26
_exptl_absorpt_coefficient_mu 4.753
_exptl_absorpt_correction_T_max 1.0000
_exptl_absorpt_correction_T_min 0.4491
_exptl_absorpt_correction_type multi-scan
_exptl_crystal_colour White
_exptl_crystal_density_diffrn 2.063
_exptl_crystal_density_method 'not measured'
_exptl_crystal_description Prism
_exptl_crystal_F_000 1788
_exptl_crystal_size_max 0.3000
_exptl_crystal_size_mid 0.2000
_exptl_crystal_size_min 0.2000
_refine_diff_density_max 1.884
_refine_diff_density_min -1.345
_refine_diff_density_rms 0.169
_refine_ls_extinction_method none
_refine_ls_goodness_of_fit_ref 1.057
_refine_ls_hydrogen_treatment constr
_refine_ls_matrix_type full
_refine_ls_number_parameters 824
_refine_ls_number_reflns 10078
_refine_ls_number_restraints 0
_refine_ls_restrained_S_all 1.057
_refine_ls_R_factor_all 0.0472
_refine_ls_R_factor_gt 0.0404
_refine_ls_shift/su_max 0.002
_refine_ls_shift/su_mean 0.000
_refine_ls_structure_factor_coef Fsqd
_refine_ls_weighting_details 'calc w=1/[\s^2^(Fo^2^)+(0.0569P)^2^+0.3798P] where P=(Fo^2^+2Fc^2^)/3'
_refine_ls_weighting_scheme calc
_refine_ls_wR_factor_gt 0.1017
_refine_ls_wR_factor_ref 0.1088
_reflns_number_gt 8820
_reflns_number_total 10078
_reflns_threshold_expression >2sigma(I)
_cod_data_source_file c2jm34088g.txt
_cod_data_source_block 3
_cod_depositor_comments
;
The following automatic conversions were performed:

'_exptl_absorpt_correction_type' value 'Multi-scan' changed to
'multi-scan' according to
/usr/data/users/saulius/automatic-downloads/retrospective/RSC/lib/dictionaries/cif_core.dic
dictionary named 'cif_core.dic' version 2.4.2 from
2011-04-26.

'_refine_ls_hydrogen_treatment' value 'CONSTR' changed
to 'constr' according to
/usr/data/users/saulius/automatic-downloads/retrospective/RSC/lib/dictionaries/cif_core.dic
dictionary named 'cif_core.dic' version 2.4.2 from 2011-04-26.

Automatic conversion script
Id: cif_fix_values 2281 2013-09-26 08:29:07Z andrius 
;
_cod_original_cell_volume 3001.4(18)
_cod_original_sg_symbol_H-M P-1
_cod_database_code 7215096

loop_
_symmetry_equiv_pos_as_xyz
'x, y, z'
'-x, -y, -z'

loop_
_atom_site_label
_atom_site_type_symbol
_atom_site_fract_x
_atom_site_fract_y
_atom_site_fract_z
_atom_site_U_iso_or_equiv
_atom_site_adp_type
_atom_site_occupancy
_atom_site_symmetry_multiplicity
_atom_site_calc_flag
_atom_site_refinement_flags
Tb1 Tb 0.41359(3) 0.23285(2) 0.197775(15) 0.02085(10) Uani 1 1 d .
Tb2 Tb 0.77131(3) -0.30703(2) 0.309353(14) 0.01896(10) Uani 1 1 d .
Tb3 Tb 0.78951(3) 0.44406(2) 0.173697(14) 0.01892(10) Uani 1 1 d .
Tb4 Tb 0.45467(3) -0.01202(2) 0.352841(16) 0.02365(10) Uani 1 1 d .
O1 O 0.6703(5) -0.0255(4) 0.3120(3) 0.0384(13) Uani 1 1 d .
O2 O 0.8003(5) -0.1571(3) 0.2766(3) 0.0418(14) Uani 1 1 d .
O3 O 0.9710(5) 0.3014(3) 0.1926(3) 0.0331(12) Uani 1 1 d .
O4 O 0.7762(4) 0.2793(3) 0.2077(3) 0.0332(12) Uani 1 1 d .
O5 O 0.9597(4) -0.3660(4) 0.2487(2) 0.0308(12) Uani 1 1 d .
O6 O 0.9570(4) -0.4808(3) 0.1782(2) 0.0262(11) Uani 1 1 d .
O7 O 1.2859(5) -0.3717(4) -0.0795(2) 0.0414(14) Uani 1 1 d .
O8 O 1.1060(5) -0.4215(4) -0.0596(2) 0.0332(12) Uani 1 1 d .
O9 O 0.4548(5) -0.0073(4) 0.2400(3) 0.0471(15) Uani 1 1 d .
O10 O 0.4118(5) 0.0861(3) 0.1503(2) 0.0318(12) Uani 1 1 d .
O11 O 0.7111(5) -0.3375(4) 0.2069(2) 0.0318(12) Uani 1 1 d .
O12 O 0.7076(5) -0.4091(3) 0.1129(2) 0.0351(12) Uani 1 1 d .
O13 O 0.2675(4) 0.0978(3) 0.3456(2) 0.0285(11) Uani 1 1 d .
O14 O 0.6263(4) 0.1778(4) 0.1612(3) 0.0390(13) Uani 1 1 d .
O15 O 0.2474(5) 0.2373(4) 0.5806(2) 0.0357(13) Uani 1 1 d .
O16 O 0.0832(5) 0.3472(4) 0.6071(2) 0.0417(14) Uani 1 1 d .
O17 O 0.5739(4) 0.4629(4) 0.2032(2) 0.0326(12) Uani 1 1 d .
O18 O 0.4248(5) 0.3773(4) 0.2328(3) 0.0363(12) Uani 1 1 d .
O19 O 0.5570(5) 0.7676(4) 0.3245(2) 0.0327(12) Uani 1 1 d .
O20 O 0.3657(5) 0.8512(4) 0.3477(3) 0.0506(16) Uani 1 1 d .
O21 O 0.7723(5) 0.4567(4) 0.2878(2) 0.0416(14) Uani 1 1 d .
O22 O 0.7067(5) 0.5622(4) 0.3655(3) 0.0419(14) Uani 1 1 d .
O23 O 0.5035(4) 0.1864(4) 0.3034(3) 0.0350(12) Uani 1 1 d .
O24 O 0.4918(5) 0.1199(3) 0.4068(3) 0.0337(12) Uani 1 1 d .
O25 O 0.3144(5) -0.0169(4) 0.4578(3) 0.0412(13) Uani 1 1 d .
O26 O 0.7402(8) 0.0706(6) 0.0617(4) 0.090(3) Uani 1 1 d .
O27 O 0.5688(5) -0.0893(4) 0.4423(2) 0.0346(12) Uani 1 1 d .
O28 O 0.2281(5) 0.2931(4) 0.1439(3) 0.0400(13) Uani 1 1 d .
O29 O 0.4704(5) 0.3206(4) 0.0930(2) 0.0397(13) Uani 1 1 d .
O30 O 0.2417(4) 0.2173(4) 0.2692(2) 0.0300(11) Uani 1 1 d .
O31 O 0.1566(5) 0.3655(4) 0.0236(3) 0.0514(16) Uani 1 1 d .
H31A H 0.0847 0.3793 0.0421 0.077 Uiso 1 1 calc R
O32 O 0.4478(13) 0.5102(10) 0.0656(7) 0.178(5) Uiso 1 1 d .
H32A H 0.5176 0.5232 0.0678 0.268 Uiso 1 1 calc R
N1 N 0.1729(7) -0.0772(6) 0.5303(5) 0.069(3) Uani 1 1 d .
N2 N 0.8549(8) -0.0772(7) 0.0401(6) 0.080(3) Uani 1 1 d .
C1 C 0.8738(7) -0.0111(5) 0.2616(3) 0.0270(15) Uani 1 1 d .
C2 C 0.9995(8) -0.0555(6) 0.2480(4) 0.046(2) Uani 1 1 d .
H2A H 1.0224 -0.1220 0.2548 0.055 Uiso 1 1 calc R
C3 C 1.0898(8) -0.0031(5) 0.2247(5) 0.052(3) Uani 1 1 d .
H3A H 1.1735 -0.0342 0.2169 0.063 Uiso 1 1 calc R
C4 C 1.0588(7) 0.0951(6) 0.2127(4) 0.0384(19) Uani 1 1 d .
H4A H 1.1204 0.1304 0.1965 0.046 Uiso 1 1 calc R
C5 C 0.9328(6) 0.1406(5) 0.2253(3) 0.0250(15) Uani 1 1 d .
C6 C 0.8435(7) 0.0879(5) 0.2508(3) 0.0278(16) Uani 1 1 d .
H6A H 0.7607 0.1195 0.2611 0.033 Uiso 1 1 calc R
C7 C 0.7719(7) -0.0685(5) 0.2853(3) 0.0246(15) Uani 1 1 d .
C8 C 0.8932(6) 0.2463(5) 0.2078(3) 0.0242(15) Uani 1 1 d .
C9 C 1.0911(6) -0.3707(5) 0.1465(3) 0.0230(14) Uani 1 1 d .
C10 C 1.1641(7) -0.3078(6) 0.1654(4) 0.0391(19) Uani 1 1 d .
H10A H 1.1579 -0.2911 0.2099 0.047 Uiso 1 1 calc R
C11 C 1.2466(8) -0.2698(7) 0.1175(4) 0.049(2) Uani 1 1 d .
H11A H 1.2951 -0.2277 0.1302 0.058 Uiso 1 1 calc R
C12 C 1.2567(8) -0.2942(6) 0.0517(4) 0.041(2) Uani 1 1 d .
H12A H 1.3127 -0.2694 0.0202 0.049 Uiso 1 1 calc R
C13 C 1.1823(7) -0.3567(5) 0.0320(3) 0.0302(16) Uani 1 1 d .
C14 C 1.1016(6) -0.3955(5) 0.0797(3) 0.0257(15) Uani 1 1 d .
H14A H 1.0542 -0.4383 0.0670 0.031 Uiso 1 1 calc R
C15 C 0.9967(6) -0.4095(5) 0.1950(3) 0.0206(14) Uani 1 1 d .
C16 C 1.1923(7) -0.3844(5) -0.0399(4) 0.0283(16) Uani 1 1 d .
C17 C 0.4932(6) -0.0803(5) 0.1348(3) 0.0233(14) Uani 1 1 d .
C18 C 0.4673(6) -0.0747(5) 0.0682(3) 0.0269(15) Uani 1 1 d .
H18A H 0.4216 -0.0180 0.0504 0.032 Uiso 1 1 calc R
C19 C 0.5092(7) -0.1529(5) 0.0284(3) 0.0304(17) Uani 1 1 d .
H19A H 0.4921 -0.1488 -0.0162 0.036 Uiso 1 1 calc R
C20 C 0.5764(6) -0.2372(5) 0.0546(3) 0.0258(15) Uani 1 1 d .
H20A H 0.6029 -0.2901 0.0279 0.031 Uiso 1 1 calc R
C21 C 0.6051(6) -0.2437(5) 0.1206(3) 0.0197(13) Uani 1 1 d .
C22 C 0.5622(6) -0.1649(5) 0.1610(3) 0.0251(15) Uani 1 1 d .
H22A H 0.5799 -0.1689 0.2055 0.030 Uiso 1 1 calc R
C23 C 0.6793(6) -0.3354(5) 0.1484(3) 0.0232(15) Uani 1 1 d .
C24 C 0.4497(6) 0.0068(5) 0.1777(3) 0.0258(15) Uani 1 1 d .
C25 C 0.1164(6) 0.3019(5) 0.4936(3) 0.0264(15) Uani 1 1 d .
C26 C 0.0230(6) 0.3772(6) 0.4734(4) 0.0364(18) Uani 1 1 d .
H26A H -0.0241 0.4180 0.5052 0.044 Uiso 1 1 calc R
C27 C -0.0007(7) 0.3921(6) 0.4082(4) 0.0377(19) Uani 1 1 d .
H27A H -0.0612 0.4442 0.3956 0.045 Uiso 1 1 calc R
C28 C 0.0650(7) 0.3299(5) 0.3608(4) 0.0352(18) Uani 1 1 d .
H28A H 0.0501 0.3410 0.3160 0.042 Uiso 1 1 calc R
C29 C 0.1534(6) 0.2507(5) 0.3796(3) 0.0236(14) Uani 1 1 d .
C30 C 0.1806(6) 0.2370(5) 0.4454(3) 0.0252(15) Uani 1 1 d .
H30A H 0.2414 0.1850 0.4578 0.030 Uiso 1 1 calc R
C31 C 0.2265(6) 0.1833(5) 0.3282(3) 0.0232(14) Uani 1 1 d .
C32 C 0.1490(6) 0.2940(5) 0.5633(3) 0.0263(15) Uani 1 1 d .
C33 C 0.3817(6) 0.6887(5) 0.3223(4) 0.0288(16) Uani 1 1 d .
C34 C 0.2602(7) 0.6816(6) 0.3523(4) 0.044(2) Uani 1 1 d .
H34A H 0.2131 0.7322 0.3769 0.053 Uiso 1 1 calc R
C35 C 0.2099(7) 0.6004(6) 0.3457(5) 0.047(2) Uani 1 1 d .
H35A H 0.1299 0.5966 0.3663 0.056 Uiso 1 1 calc R
C36 C 0.2782(7) 0.5245(6) 0.3084(4) 0.0370(19) Uani 1 1 d .
H36A H 0.2451 0.4693 0.3049 0.044 Uiso 1 1 calc R
C37 C 0.3976(6) 0.5316(5) 0.2762(3) 0.0238(15) Uani 1 1 d .
C38 C 0.4487(6) 0.6127(5) 0.2843(3) 0.0249(15) Uani 1 1 d .
H38A H 0.5289 0.6163 0.2640 0.030 Uiso 1 1 calc R
C39 C 0.4711(7) 0.4530(5) 0.2344(3) 0.0271(16) Uani 1 1 d .
C40 C 0.4386(7) 0.7736(5) 0.3315(3) 0.0280(16) Uani 1 1 d .
C41 C 0.6499(6) 0.4109(5) 0.3855(3) 0.0241(15) Uani 1 1 d .
C42 C 0.6212(7) 0.4239(5) 0.4537(4) 0.0334(17) Uani 1 1 d .
H42A H 0.6464 0.4740 0.4733 0.040 Uiso 1 1 calc R
C43 C 0.5554(9) 0.3628(6) 0.4924(4) 0.045(2) Uani 1 1 d .
H43A H 0.5361 0.3719 0.5381 0.055 Uiso 1 1 calc R
C44 C 0.5177(8) 0.2875(5) 0.4634(4) 0.041(2) Uani 1 1 d .
H44A H 0.4723 0.2470 0.4897 0.049 Uiso 1 1 calc R
C45 C 0.5480(6) 0.2727(5) 0.3950(3) 0.0244(15) Uani 1 1 d .
C46 C 0.6143(6) 0.3336(5) 0.3562(3) 0.0263(15) Uani 1 1 d .
H46A H 0.6355 0.3237 0.3107 0.032 Uiso 1 1 calc R
C47 C 0.7141(7) 0.4807(5) 0.3429(3) 0.0263(16) Uani 1 1 d .
C48 C 0.5107(6) 0.1885(5) 0.3656(3) 0.0230(14) Uani 1 1 d .
C49 C 0.1157(12) 0.0201(10) 0.5599(6) 0.094(4) Uani 1 1 d .
H49A H 0.1475 0.0703 0.5331 0.141 Uiso 1 1 calc R
H49B H 0.1381 0.0203 0.6049 0.141 Uiso 1 1 calc R
H49C H 0.0255 0.0308 0.5605 0.141 Uiso 1 1 calc R
C50 C 0.1294(12) -0.1563(9) 0.5681(6) 0.093(4) Uani 1 1 d .
H50A H 0.1680 -0.2158 0.5475 0.140 Uiso 1 1 calc R
H50B H 0.0394 -0.1477 0.5688 0.140 Uiso 1 1 calc R
H50C H 0.1520 -0.1581 0.6131 0.140 Uiso 1 1 calc R
C51 C 0.2668(9) -0.0789(8) 0.4875(5) 0.062(3) Uani 1 1 d .
H51A H 0.3077 -0.1409 0.4766 0.074 Uiso 1 1 calc R
C52 C 0.8683(14) -0.0664(13) -0.0290(8) 0.131(6) Uani 1 1 d .
H52A H 0.8304 -0.0018 -0.0424 0.196 Uiso 1 1 calc R
H52B H 0.8276 -0.1116 -0.0478 0.196 Uiso 1 1 calc R
H52C H 0.9564 -0.0781 -0.0449 0.196 Uiso 1 1 calc R
C53 C 0.9077(13) -0.1678(10) 0.0744(9) 0.127(6) Uani 1 1 d .
H53A H 0.8888 -0.1620 0.1219 0.191 Uiso 1 1 calc R
H53B H 0.9976 -0.1818 0.0635 0.191 Uiso 1 1 calc R
H53C H 0.8715 -0.2190 0.0601 0.191 Uiso 1 1 calc R
C54 C 0.7874(10) -0.0090(9) 0.0810(8) 0.084(4) Uani 1 1 d .
H54A H 0.7768 -0.0247 0.1266 0.101 Uiso 1 1 calc R

loop_
_atom_site_aniso_label
_atom_site_aniso_U_11
_atom_site_aniso_U_22
_atom_site_aniso_U_33
_atom_site_aniso_U_23
_atom_site_aniso_U_13
_atom_site_aniso_U_12
Tb1 0.02482(18) 0.01855(18) 0.02012(17) -0.00399(13) -0.00077(13) -0.00628(14)
Tb2 0.02526(18) 0.01524(17) 0.01662(17) -0.00209(12) 0.00234(12) -0.00636(13)
Tb3 0.02228(18) 0.01705(18) 0.01746(16) -0.00020(12) 0.00113(12) -0.00563(13)
Tb4 0.03068(19) 0.01807(18) 0.02252(18) -0.00328(13) -0.00391(14) -0.00393(14)
O1 0.027(3) 0.027(3) 0.059(4) 0.001(2) 0.009(2) -0.009(2)
O2 0.054(3) 0.014(3) 0.056(4) 0.000(2) 0.014(3) -0.014(2)
O3 0.032(3) 0.015(2) 0.053(3) 0.007(2) -0.005(2) -0.009(2)
O4 0.022(3) 0.028(3) 0.049(3) 0.006(2) -0.002(2) -0.006(2)
O5 0.025(2) 0.045(3) 0.022(2) -0.015(2) 0.007(2) -0.009(2)
O6 0.020(2) 0.027(3) 0.033(3) -0.005(2) 0.008(2) -0.013(2)
O7 0.043(3) 0.059(4) 0.026(3) -0.012(2) 0.018(2) -0.029(3)
O8 0.029(3) 0.046(3) 0.026(3) -0.007(2) 0.007(2) -0.015(2)
O9 0.059(4) 0.052(4) 0.025(3) -0.018(3) -0.008(3) 0.010(3)
O10 0.040(3) 0.016(3) 0.039(3) -0.012(2) -0.001(2) -0.004(2)
O11 0.036(3) 0.034(3) 0.024(3) -0.001(2) -0.007(2) -0.002(2)
O12 0.052(3) 0.020(3) 0.029(3) -0.003(2) -0.009(2) 0.006(2)
O13 0.029(3) 0.027(3) 0.027(3) -0.004(2) -0.002(2) 0.002(2)
O14 0.024(3) 0.049(3) 0.043(3) -0.010(3) 0.005(2) -0.007(2)
O15 0.044(3) 0.034(3) 0.025(3) -0.012(2) -0.012(2) 0.010(2)
O16 0.033(3) 0.055(4) 0.029(3) -0.017(3) -0.003(2) 0.016(3)
O17 0.024(3) 0.035(3) 0.037(3) -0.008(2) 0.010(2) -0.005(2)
O18 0.049(3) 0.026(3) 0.039(3) -0.013(2) 0.002(2) -0.017(2)
O19 0.035(3) 0.036(3) 0.031(3) -0.010(2) -0.002(2) -0.013(2)
O20 0.045(3) 0.021(3) 0.086(5) -0.023(3) -0.003(3) -0.002(3)
O21 0.049(3) 0.061(4) 0.022(3) 0.004(2) 0.002(2) -0.032(3)
O22 0.062(4) 0.028(3) 0.042(3) 0.006(2) -0.004(3) -0.027(3)
O23 0.030(3) 0.039(3) 0.037(3) -0.010(2) -0.006(2) -0.005(2)
O24 0.044(3) 0.019(3) 0.040(3) -0.002(2) -0.002(2) -0.012(2)
O25 0.044(3) 0.038(3) 0.037(3) 0.013(3) 0.004(2) -0.006(3)
O26 0.095(6) 0.081(6) 0.083(6) -0.029(5) -0.002(5) 0.013(5)
O27 0.040(3) 0.028(3) 0.033(3) 0.001(2) -0.010(2) 0.004(2)
O28 0.031(3) 0.049(3) 0.038(3) 0.011(3) -0.006(2) -0.003(2)
O29 0.052(3) 0.048(3) 0.026(3) -0.004(2) 0.001(2) -0.027(3)
O30 0.028(3) 0.039(3) 0.023(2) -0.001(2) 0.0018(19) -0.007(2)
O31 0.035(3) 0.071(4) 0.040(3) 0.007(3) -0.003(2) 0.004(3)
N1 0.038(4) 0.067(6) 0.096(7) 0.030(5) 0.012(4) -0.018(4)
N2 0.051(5) 0.076(7) 0.107(8) -0.033(6) -0.014(5) 0.011(5)
C1 0.037(4) 0.019(4) 0.026(4) 0.002(3) -0.006(3) -0.009(3)
C2 0.039(5) 0.025(4) 0.065(6) 0.006(4) 0.000(4) 0.010(4)
C3 0.030(4) 0.018(4) 0.104(8) -0.005(4) 0.011(5) -0.004(3)
C4 0.032(4) 0.032(4) 0.051(5) 0.003(4) 0.006(4) -0.014(3)
C5 0.024(3) 0.022(4) 0.029(4) 0.004(3) 0.000(3) -0.008(3)
C6 0.030(4) 0.028(4) 0.025(4) 0.007(3) -0.002(3) -0.008(3)
C7 0.035(4) 0.016(3) 0.024(3) 0.004(3) -0.003(3) -0.010(3)
C8 0.033(4) 0.021(4) 0.018(3) 0.000(3) -0.001(3) -0.005(3)
C9 0.020(3) 0.024(4) 0.025(3) -0.006(3) 0.001(3) -0.004(3)
C10 0.047(5) 0.050(5) 0.026(4) -0.008(4) 0.002(3) -0.021(4)
C11 0.054(5) 0.060(6) 0.040(5) -0.021(4) 0.007(4) -0.033(5)
C12 0.050(5) 0.046(5) 0.033(4) -0.011(4) 0.012(4) -0.031(4)
C13 0.033(4) 0.036(4) 0.022(4) -0.009(3) 0.006(3) -0.012(3)
C14 0.026(3) 0.025(4) 0.028(4) -0.004(3) 0.000(3) -0.008(3)
C15 0.015(3) 0.022(4) 0.025(3) -0.003(3) 0.003(3) -0.005(3)
C16 0.033(4) 0.020(4) 0.030(4) 0.000(3) 0.001(3) -0.003(3)
C17 0.023(3) 0.019(3) 0.029(4) -0.002(3) -0.002(3) -0.007(3)
C18 0.030(4) 0.022(4) 0.027(4) -0.001(3) -0.006(3) -0.002(3)
C19 0.043(4) 0.027(4) 0.019(3) -0.006(3) -0.005(3) 0.002(3)
C20 0.035(4) 0.017(3) 0.024(3) -0.002(3) -0.006(3) 0.001(3)
C21 0.026(3) 0.020(3) 0.014(3) 0.002(3) 0.001(2) -0.011(3)
C22 0.026(4) 0.026(4) 0.023(3) -0.006(3) -0.005(3) -0.001(3)
C23 0.028(4) 0.025(4) 0.015(3) 0.003(3) 0.001(3) -0.003(3)
C24 0.026(4) 0.025(4) 0.029(4) -0.010(3) -0.003(3) -0.009(3)
C25 0.025(4) 0.028(4) 0.028(4) -0.007(3) -0.004(3) -0.007(3)
C26 0.021(4) 0.037(4) 0.049(5) -0.014(4) -0.006(3) 0.006(3)
C27 0.037(4) 0.037(4) 0.033(4) -0.009(3) -0.014(3) 0.016(4)
C28 0.034(4) 0.037(4) 0.032(4) 0.002(3) -0.010(3) 0.004(3)
C29 0.020(3) 0.025(4) 0.029(4) 0.004(3) -0.001(3) -0.014(3)
C30 0.027(4) 0.021(3) 0.026(4) -0.004(3) -0.006(3) 0.001(3)
C31 0.025(3) 0.030(4) 0.015(3) 0.003(3) 0.000(3) -0.008(3)
C32 0.029(4) 0.024(4) 0.027(4) -0.002(3) -0.001(3) -0.007(3)
C33 0.023(4) 0.029(4) 0.037(4) -0.005(3) -0.004(3) -0.009(3)
C34 0.041(5) 0.033(5) 0.058(5) -0.024(4) 0.010(4) -0.008(4)
C35 0.024(4) 0.054(6) 0.067(6) -0.030(5) 0.010(4) -0.014(4)
C36 0.031(4) 0.029(4) 0.053(5) -0.019(4) 0.005(3) -0.011(3)
C37 0.019(3) 0.019(3) 0.033(4) -0.008(3) 0.006(3) -0.005(3)
C38 0.027(4) 0.024(4) 0.025(3) -0.005(3) -0.001(3) -0.008(3)
C39 0.031(4) 0.024(4) 0.026(4) -0.004(3) -0.003(3) -0.004(3)
C40 0.033(4) 0.026(4) 0.027(4) -0.010(3) -0.001(3) -0.010(3)
C41 0.030(4) 0.016(3) 0.028(4) 0.001(3) -0.004(3) -0.008(3)
C42 0.051(5) 0.027(4) 0.030(4) -0.003(3) -0.001(3) -0.025(4)
C43 0.082(6) 0.041(5) 0.018(4) -0.004(3) 0.010(4) -0.031(5)
C44 0.058(5) 0.029(4) 0.039(4) 0.002(3) 0.010(4) -0.026(4)
C45 0.030(4) 0.018(3) 0.025(3) -0.001(3) 0.000(3) -0.006(3)
C46 0.030(4) 0.030(4) 0.019(3) -0.006(3) 0.001(3) -0.006(3)
C47 0.038(4) 0.033(4) 0.014(3) 0.007(3) -0.011(3) -0.020(3)
C48 0.023(3) 0.019(3) 0.029(4) -0.006(3) -0.007(3) -0.005(3)
C49 0.092(9) 0.113(11) 0.070(8) -0.018(7) 0.010(7) -0.004(8)
C50 0.082(9) 0.119(11) 0.086(9) 0.040(8) 0.003(7) -0.058(8)
C51 0.052(6) 0.066(7) 0.060(6) 0.017(5) 0.001(5) -0.002(5)
C52 0.103(11) 0.21(2) 0.096(12) -0.044(12) -0.004(9) -0.053(12)
C53 0.088(10) 0.089(11) 0.193(18) -0.011(11) -0.015(11) 0.016(9)
C54 0.047(6) 0.078(9) 0.127(12) -0.001(8) -0.025(7) -0.005(6)

loop_
_atom_type_symbol
_atom_type_description
_atom_type_scat_dispersion_real
_atom_type_scat_dispersion_imag
_atom_type_scat_source
C C 0.0033 0.0016 'International Tables Vol C Tables 4.2.6.8 and 6.1.1.4'
H H 0.0000 0.0000 'International Tables Vol C Tables 4.2.6.8 and 6.1.1.4'
N N 0.0061 0.0033 'International Tables Vol C Tables 4.2.6.8 and 6.1.1.4'
O O 0.0106 0.0060 'International Tables Vol C Tables 4.2.6.8 and 6.1.1.4'
Tb Tb -0.1723 4.1537 'International Tables Vol C Tables 4.2.6.8 and 6.1.1.4'

loop_
_geom_angle_atom_site_label_1
_geom_angle_atom_site_label_2
_geom_angle_atom_site_label_3
_geom_angle
_geom_angle_site_symmetry_1
_geom_angle_site_symmetry_3
O18 Tb1 O30 94.13(18) . .
O18 Tb1 O10 174.09(18) . .
O30 Tb1 O10 91.10(17) . .
O18 Tb1 O14 99.81(19) . .
O30 Tb1 O14 149.27(19) . .
O10 Tb1 O14 76.87(18) . .
O18 Tb1 O28 93.4(2) . .
O30 Tb1 O28 70.59(17) . .
O10 Tb1 O28 85.77(18) . .
O14 Tb1 O28 134.93(18) . .
O18 Tb1 O23 79.57(19) . .
O30 Tb1 O23 77.42(17) . .
O10 Tb1 O23 104.30(17) . .
O14 Tb1 O23 78.37(18) . .
O28 Tb1 O23 146.66(17) . .
O18 Tb1 O29 77.23(18) . .
O30 Tb1 O29 139.88(18) . .
O10 Tb1 O29 96.99(17) . .
O14 Tb1 O29 70.41(19) . .
O28 Tb1 O29 70.92(18) . .
O23 Tb1 O29 136.79(17) . .
O2 Tb2 O22 164.4(2) . 1_545
O2 Tb2 O5 88.29(19) . .
O22 Tb2 O5 106.1(2) 1_545 .
O2 Tb2 O11 93.7(2) . .
O22 Tb2 O11 95.34(19) 1_545 .
O5 Tb2 O11 76.62(17) . .
O2 Tb2 O19 83.62(19) . 1_545
O22 Tb2 O19 85.31(19) 1_545 1_545
O5 Tb2 O19 155.59(17) . 1_545
O11 Tb2 O19 80.96(16) . 1_545
O2 Tb2 O16 100.8(2) . 2_656
O22 Tb2 O16 77.5(2) 1_545 2_656
O5 Tb2 O16 76.39(17) . 2_656
O11 Tb2 O16 148.82(16) . 2_656
O19 Tb2 O16 127.73(16) 1_545 2_656
O2 Tb2 O15 80.76(19) . 2_656
O22 Tb2 O15 86.13(19) 1_545 2_656
O5 Tb2 O15 124.37(17) . 2_656
O11 Tb2 O15 157.73(16) . 2_656
O19 Tb2 O15 77.01(16) 1_545 2_656
O16 Tb2 O15 53.12(15) 2_656 2_656
O2 Tb2 C32 92.7(2) . 2_656
O22 Tb2 C32 78.9(2) 1_545 2_656
O5 Tb2 C32 101.23(18) . 2_656
O11 Tb2 C32 173.15(18) . 2_656
O19 Tb2 C32 102.13(18) 1_545 2_656
O16 Tb2 C32 26.43(17) 2_656 2_656
O15 Tb2 C32 26.82(17) 2_656 2_656
O6 Tb3 O21 82.54(18) 1_565 .
O6 Tb3 O17 141.84(17) 1_565 .
O21 Tb3 O17 76.96(18) . .
O6 Tb3 O12 82.64(18) 1_565 1_565
O21 Tb3 O12 114.46(18) . 1_565
O17 Tb3 O12 77.22(18) . 1_565
O6 Tb3 O4 127.47(16) 1_565 .
O21 Tb3 O4 80.80(19) . .
O17 Tb3 O4 80.62(17) . .
O12 Tb3 O4 148.97(17) 1_565 .
O6 Tb3 O8 79.27(16) 1_565 2_755
O21 Tb3 O8 157.72(18) . 2_755
O17 Tb3 O8 125.28(17) . 2_755
O12 Tb3 O8 75.88(17) 1_565 2_755
O4 Tb3 O8 100.24(17) . 2_755
O6 Tb3 O7 131.63(16) 1_565 2_755
O21 Tb3 O7 145.18(17) . 2_755
O17 Tb3 O7 76.94(17) . 2_755
O12 Tb3 O7 81.45(18) 1_565 2_755
O4 Tb3 O7 72.52(18) . 2_755
O8 Tb3 O7 52.59(16) 2_755 2_755
O6 Tb3 O3 77.46(16) 1_565 .
O21 Tb3 O3 85.23(19) . .
O17 Tb3 O3 131.39(17) . .
O12 Tb3 O3 149.90(17) 1_565 .
O4 Tb3 O3 51.80(15) . .
O8 Tb3 O3 78.37(17) 2_755 .
O7 Tb3 O3 95.11(18) 2_755 .
O6 Tb3 C16 105.57(19) 1_565 2_755
O21 Tb3 C16 167.1(2) . 2_755
O17 Tb3 C16 101.05(19) . 2_755
O12 Tb3 C16 77.03(17) 1_565 2_755
O4 Tb3 C16 86.30(19) . 2_755
O8 Tb3 C16 26.43(18) 2_755 2_755
O7 Tb3 C16 26.16(18) 2_755 2_755
O3 Tb3 C16 86.77(18) . 2_755
O6 Tb3 C8 102.64(18) 1_565 .
O21 Tb3 C8 82.29(19) . .
O17 Tb3 C8 106.02(19) . .
O12 Tb3 C8 163.11(17) 1_565 .
O4 Tb3 C8 25.84(18) . .
O8 Tb3 C8 89.22(18) 2_755 .
O7 Tb3 C8 83.17(19) 2_755 .
O3 Tb3 C8 25.97(17) . .
C16 Tb3 C8 86.09(18) 2_755 .
O9 Tb4 O13 82.46(17) . .
O9 Tb4 O24 120.5(2) . .
O13 Tb4 O24 77.73(17) . .
O9 Tb4 O20 83.5(2) . 1_545
O13 Tb4 O20 95.42(18) . 1_545
O24 Tb4 O20 153.2(2) . 1_545
O9 Tb4 O1 75.7(2) . .
O13 Tb4 O1 138.04(18) . .
O24 Tb4 O1 83.11(18) . .
O20 Tb4 O1 116.74(18) 1_545 .
O9 Tb4 O27 142.44(17) . .
O13 Tb4 O27 135.02(16) . .
O24 Tb4 O27 78.31(17) . .
O20 Tb4 O27 89.3(2) 1_545 .
O1 Tb4 O27 74.87(19) . .
O9 Tb4 O25 142.2(2) . .
O13 Tb4 O25 69.45(17) . .
O24 Tb4 O25 78.61(18) . .
O20 Tb4 O25 74.8(2) 1_545 .
O1 Tb4 O25 141.88(19) . .
O27 Tb4 O25 68.84(17) . .
C7 O1 Tb4 153.7(5) . .
C7 O2 Tb2 148.3(5) . .
C8 O3 Tb3 90.6(4) . .
C8 O4 Tb3 97.9(4) . .
C15 O5 Tb2 137.7(4) . .
C15 O6 Tb3 148.1(4) . 1_545
C16 O7 Tb3 92.8(4) . 2_755
C16 O8 Tb3 94.1(4) . 2_755
C24 O9 Tb4 172.6(5) . .
C24 O10 Tb1 123.3(4) . .
C23 O11 Tb2 167.7(5) . .
C23 O12 Tb3 114.0(4) . 1_545
C31 O13 Tb4 141.5(4) . .
C32 O15 Tb2 92.9(4) . 2_656
C32 O16 Tb2 95.7(4) . 2_656
C39 O17 Tb3 160.5(5) . .
C39 O18 Tb1 155.6(5) . .
C40 O19 Tb2 157.5(5) . 1_565
C40 O20 Tb4 117.7(5) . 1_565
C47 O21 Tb3 153.7(5) . .
C47 O22 Tb2 126.6(5) . 1_565
C48 O23 Tb1 156.1(4) . .
C48 O24 Tb4 111.9(4) . .
C51 O25 Tb4 133.5(6) . .
C31 O30 Tb1 133.8(4) . .
C51 N1 C50 129.0(10) . .
C51 N1 C49 116.4(9) . .
C50 N1 C49 112.6(9) . .
C54 N2 C52 123.9(13) . .
C54 N2 C53 114.8(13) . .
C52 N2 C53 121.2(12) . .
C6 C1 C2 117.7(7) . .
C6 C1 C7 120.5(6) . .
C2 C1 C7 121.8(6) . .
C3 C2 C1 121.2(7) . .
C3 C2 H2A 119.4 . .
C1 C2 H2A 119.4 . .
C2 C3 C4 120.9(7) . .
C2 C3 H3A 119.6 . .
C4 C3 H3A 119.6 . .
C3 C4 C5 118.7(7) . .
C3 C4 H4A 120.7 . .
C5 C4 H4A 120.7 . .
C6 C5 C4 120.0(6) . .
C6 C5 C8 119.6(6) . .
C4 C5 C8 120.3(6) . .
C5 C6 C1 121.5(6) . .
C5 C6 H6A 119.2 . .
C1 C6 H6A 119.2 . .
O1 C7 O2 125.7(6) . .
O1 C7 C1 118.6(6) . .
O2 C7 C1 115.7(6) . .
O3 C8 O4 119.7(6) . .
O3 C8 C5 122.8(6) . .
O4 C8 C5 117.5(6) . .
O3 C8 Tb3 63.5(3) . .
O4 C8 Tb3 56.2(3) . .
C5 C8 Tb3 173.6(5) . .
C10 C9 C14 119.4(6) . .
C10 C9 C15 122.2(6) . .
C14 C9 C15 118.3(6) . .
C9 C10 C11 120.1(7) . .
C9 C10 H10A 120.0 . .
C11 C10 H10A 120.0 . .
C12 C11 C10 120.4(8) . .
C12 C11 H11A 119.8 . .
C10 C11 H11A 119.8 . .
C11 C12 C13 120.0(7) . .
C11 C12 H12A 120.0 . .
C13 C12 H12A 120.0 . .
C14 C13 C12 119.6(7) . .
C14 C13 C16 119.7(6) . .
C12 C13 C16 120.7(6) . .
C13 C14 C9 120.5(7) . .
C13 C14 H14A 119.7 . .
C9 C14 H14A 119.7 . .
O6 C15 O5 124.9(6) . .
O6 C15 C9 117.2(6) . .
O5 C15 C9 117.9(6) . .
O7 C16 O8 120.5(6) . .
O7 C16 C13 120.2(7) . .
O8 C16 C13 119.3(6) . .
O7 C16 Tb3 61.0(4) . 2_755
O8 C16 Tb3 59.5(3) . 2_755
C13 C16 Tb3 177.8(5) . 2_755
C22 C17 C18 119.7(6) . .
C22 C17 C24 120.3(6) . .
C18 C17 C24 120.0(6) . .
C19 C18 C17 120.3(6) . .
C19 C18 H18A 119.9 . .
C17 C18 H18A 119.9 . .
C20 C19 C18 120.0(6) . .
C20 C19 H19A 120.0 . .
C18 C19 H19A 120.0 . .
C19 C20 C21 120.7(6) . .
C19 C20 H20A 119.7 . .
C21 C20 H20A 119.7 . .
C20 C21 C22 119.3(6) . .
C20 C21 C23 120.2(6) . .
C22 C21 C23 120.4(6) . .
C17 C22 C21 120.0(6) . .
C17 C22 H22A 120.0 . .
C21 C22 H22A 120.0 . .
O11 C23 O12 121.6(6) . .
O11 C23 C21 119.0(6) . .
O12 C23 C21 119.5(6) . .
O10 C24 O9 124.2(6) . .
O10 C24 C17 119.0(6) . .
O9 C24 C17 116.9(6) . .
C26 C25 C30 118.3(6) . .
C26 C25 C32 120.0(6) . .
C30 C25 C32 121.6(6) . .
C27 C26 C25 121.5(7) . .
C27 C26 H26A 119.3 . .
C25 C26 H26A 119.3 . .
C26 C27 C28 119.9(7) . .
C26 C27 H27A 120.0 . .
C28 C27 H27A 120.0 . .
C27 C28 C29 120.2(7) . .
C27 C28 H28A 119.9 . .
C29 C28 H28A 119.9 . .
C30 C29 C28 119.9(6) . .
C30 C29 C31 119.3(6) . .
C28 C29 C31 120.6(6) . .
C29 C30 C25 119.9(6) . .
C29 C30 H30A 120.0 . .
C25 C30 H30A 120.0 . .
O13 C31 O30 123.9(6) . .
O13 C31 C29 119.1(5) . .
O30 C31 C29 117.0(6) . .
O16 C32 O15 117.7(6) . .
O16 C32 C25 120.6(6) . .
O15 C32 C25 121.6(6) . .
O16 C32 Tb2 57.9(4) . 2_656
O15 C32 Tb2 60.3(3) . 2_656
C25 C32 Tb2 170.3(5) . 2_656
C38 C33 C34 118.2(7) . .
C38 C33 C40 120.4(6) . .
C34 C33 C40 121.4(6) . .
C35 C34 C33 121.0(7) . .
C35 C34 H34A 119.5 . .
C33 C34 H34A 119.5 . .
C34 C35 C36 120.4(7) . .
C34 C35 H35A 119.8 . .
C36 C35 H35A 119.8 . .
C35 C36 C37 119.5(7) . .
C35 C36 H36A 120.2 . .
C37 C36 H36A 120.2 . .
C38 C37 C36 119.7(6) . .
C38 C37 C39 119.6(6) . .
C36 C37 C39 120.7(6) . .
C37 C38 C33 121.2(6) . .
C37 C38 H38A 119.4 . .
C33 C38 H38A 119.4 . .
O17 C39 O18 123.2(6) . .
O17 C39 C37 119.8(6) . .
O18 C39 C37 117.1(6) . .
O20 C40 O19 121.1(7) . .
O20 C40 C33 118.0(7) . .
O19 C40 C33 120.9(6) . .
C42 C41 C46 119.8(6) . .
C42 C41 C47 120.1(6) . .
C46 C41 C47 120.0(6) . .
C43 C42 C41 120.1(7) . .
C43 C42 H42A 119.9 . .
C41 C42 H42A 119.9 . .
C42 C43 C44 120.3(7) . .
C42 C43 H43A 119.9 . .
C44 C43 H43A 119.9 . .
C43 C44 C45 120.1(7) . .
C43 C44 H44A 119.9 . .
C45 C44 H44A 119.9 . .
C46 C45 C44 119.7(7) . .
C46 C45 C48 121.3(6) . .
C44 C45 C48 119.0(6) . .
C45 C46 C41 119.9(6) . .
C45 C46 H46A 120.0 . .
C41 C46 H46A 120.0 . .
O21 C47 O22 122.9(7) . .
O21 C47 C41 120.3(6) . .
O22 C47 C41 116.8(6) . .
O23 C48 O24 123.3(6) . .
O23 C48 C45 121.0(6) . .
O24 C48 C45 115.6(6) . .
N1 C49 H49A 109.5 . .
N1 C49 H49B 109.5 . .
H49A C49 H49B 109.5 . .
N1 C49 H49C 109.5 . .
H49A C49 H49C 109.5 . .
H49B C49 H49C 109.5 . .
N1 C50 H50A 109.5 . .
N1 C50 H50B 109.5 . .
H50A C50 H50B 109.5 . .
N1 C50 H50C 109.5 . .
H50A C50 H50C 109.5 . .
H50B C50 H50C 109.5 . .
O25 C51 N1 133.1(10) . .
O25 C51 H51A 113.5 . .
N1 C51 H51A 113.5 . .
N2 C52 H52A 109.5 . .
N2 C52 H52B 109.5 . .
H52A C52 H52B 109.5 . .
N2 C52 H52C 109.5 . .
H52A C52 H52C 109.5 . .
H52B C52 H52C 109.5 . .
N2 C53 H53A 109.5 . .
N2 C53 H53B 109.5 . .
H53A C53 H53B 109.5 . .
N2 C53 H53C 109.5 . .
H53A C53 H53C 109.5 . .
H53B C53 H53C 109.5 . .
O26 C54 N2 123.8(14) . .
O26 C54 H54A 118.1 . .
N2 C54 H54A 118.1 . .

loop_
_geom_bond_atom_site_label_1
_geom_bond_atom_site_label_2
_geom_bond_distance
_geom_bond_site_symmetry_2
Tb1 O18 2.229(5) .
Tb1 O30 2.263(5) .
Tb1 O10 2.339(4) .
Tb1 O14 2.340(5) .
Tb1 O28 2.377(5) .
Tb1 O23 2.433(5) .
Tb1 O29 2.457(5) .
Tb2 O2 2.251(5) .
Tb2 O22 2.293(5) 1_545
Tb2 O5 2.298(4) .
Tb2 O11 2.315(5) .
Tb2 O19 2.356(5) 1_545
Tb2 O16 2.397(5) 2_656
Tb2 O15 2.447(5) 2_656
Tb2 C32 2.815(7) 2_656
Tb3 O6 2.288(5) 1_565
Tb3 O21 2.294(5) .
Tb3 O17 2.318(5) .
Tb3 O12 2.409(5) 1_565
Tb3 O4 2.413(5) .
Tb3 O8 2.454(5) 2_755
Tb3 O7 2.489(5) 2_755
Tb3 O3 2.573(5) .
Tb3 C16 2.841(7) 2_755
Tb3 C8 2.875(7) .
Tb4 O9 2.264(5) .
Tb4 O13 2.318(4) .
Tb4 O24 2.333(5) .
Tb4 O20 2.334(5) 1_545
Tb4 O1 2.368(5) .
Tb4 O27 2.383(5) .
Tb4 O25 2.468(5) .
O1 C7 1.234(8) .
O2 C7 1.249(8) .
O3 C8 1.259(8) .
O4 C8 1.265(8) .
O5 C15 1.261(8) .
O6 C15 1.249(8) .
O6 Tb3 2.288(5) 1_545
O7 C16 1.254(8) .
O7 Tb3 2.489(5) 2_755
O8 C16 1.268(9) .
O8 Tb3 2.454(5) 2_755
O9 C24 1.259(8) .
O10 C24 1.235(8) .
O11 C23 1.255(8) .
O12 C23 1.269(8) .
O12 Tb3 2.409(5) 1_545
O13 C31 1.247(8) .
O15 C32 1.272(8) .
O15 Tb2 2.447(5) 2_656
O16 C32 1.259(8) .
O16 Tb2 2.397(5) 2_656
O17 C39 1.246(8) .
O18 C39 1.270(9) .
O19 C40 1.263(8) .
O19 Tb2 2.356(5) 1_565
O20 C40 1.260(8) .
O20 Tb4 2.334(5) 1_565
O21 C47 1.245(8) .
O22 C47 1.249(8) .
O22 Tb2 2.293(5) 1_565
O23 C48 1.261(8) .
O24 C48 1.268(8) .
O25 C51 1.198(11) .
O26 C54 1.203(13) .
O30 C31 1.256(8) .
O31 H31A 0.8200 .
O32 H32A 0.8200 .
N1 C51 1.256(12) .
N1 C50 1.439(12) .
N1 C49 1.523(14) .
N2 C54 1.352(14) .
N2 C52 1.383(17) .
N2 C53 1.461(16) .
C1 C6 1.384(9) .
C1 C2 1.391(10) .
C1 C7 1.514(10) .
C2 C3 1.366(11) .
C2 H2A 0.9300 .
C3 C4 1.376(10) .
C3 H3A 0.9300 .
C4 C5 1.397(10) .
C4 H4A 0.9300 .
C5 C6 1.371(9) .
C5 C8 1.503(9) .
C6 H6A 0.9300 .
C9 C10 1.393(10) .
C9 C14 1.396(9) .
C9 C15 1.494(9) .
C10 C11 1.397(11) .
C10 H10A 0.9300 .
C11 C12 1.373(11) .
C11 H11A 0.9300 .
C12 C13 1.406(10) .
C12 H12A 0.9300 .
C13 C14 1.387(10) .
C13 C16 1.506(9) .
C14 H14A 0.9300 .
C16 Tb3 2.841(7) 2_755
C17 C22 1.389(9) .
C17 C18 1.391(9) .
C17 C24 1.516(9) .
C18 C19 1.379(9) .
C18 H18A 0.9300 .
C19 C20 1.378(9) .
C19 H19A 0.9300 .
C20 C21 1.387(9) .
C20 H20A 0.9300 .
C21 C22 1.394(9) .
C21 C23 1.499(9) .
C22 H22A 0.9300 .
C25 C26 1.393(9) .
C25 C30 1.407(9) .
C25 C32 1.474(9) .
C26 C27 1.357(11) .
C26 H26A 0.9300 .
C27 C28 1.379(10) .
C27 H27A 0.9300 .
C28 C29 1.388(9) .
C28 H28A 0.9300 .
C29 C30 1.379(9) .
C29 C31 1.502(9) .
C30 H30A 0.9300 .
C32 Tb2 2.815(7) 2_656
C33 C38 1.394(9) .
C33 C34 1.408(10) .
C33 C40 1.481(10) .
C34 C35 1.381(11) .
C34 H34A 0.9300 .
C35 C36 1.390(10) .
C35 H35A 0.9300 .
C36 C37 1.402(9) .
C36 H36A 0.9300 .
C37 C38 1.391(9) .
C37 C39 1.485(9) .
C38 H38A 0.9300 .
C41 C42 1.386(10) .
C41 C46 1.408(9) .
C41 C47 1.490(9) .
C42 C43 1.376(10) .
C42 H42A 0.9300 .
C43 C44 1.390(11) .
C43 H43A 0.9300 .
C44 C45 1.397(10) .
C44 H44A 0.9300 .
C45 C46 1.380(10) .
C45 C48 1.501(9) .
C46 H46A 0.9300 .
C49 H49A 0.9600 .
C49 H49B 0.9600 .
C49 H49C 0.9600 .
C50 H50A 0.9600 .
C50 H50B 0.9600 .
C50 H50C 0.9600 .
C51 H51A 0.9300 .
C52 H52A 0.9600 .
C52 H52B 0.9600 .
C52 H52C 0.9600 .
C53 H53A 0.9600 .
C53 H53B 0.9600 .
C53 H53C 0.9600 .
C54 H54A 0.9300 .
